data_7123100
loop_
_publ_author_name
'Reddy, Leleti Rajender'
'Yogesh, Waman'
'Kallure, Priya'
'Swamy, Kumara'
'Begum, Zubeda'
'thumbar, Divya'
'Sharadsrikar, Kotturi'

_publ_section_title
;
 Asymmetric Synthesis of 1-Substituted 2-Azaspiro[3.3]heptanes: An
 Important Motifs for Modern Drug Discovery.
;
_journal_name_full 'Chemical Communications'
_journal_paper_doi 10.1039/C9CC00863B
_journal_year 2019
_chemical_absolute_configuration rm
_chemical_formula_moiety 'C14 H21 N O S2'
_chemical_formula_sum 'C14 H21 N O S2'
_chemical_formula_weight 283.44
_space_group_crystal_system orthorhombic
_space_group_IT_number 19
_space_group_name_Hall 'P 2ac 2ab'
_space_group_name_H-M_alt 'P 21 21 21'
_symmetry_space_group_name_Hall 'P 2ac 2ab'
_symmetry_space_group_name_H-M 'P 21 21 21'
_atom_sites_solution_hydrogens geom
_atom_sites_solution_primary dual
_audit_block_doi 10.5517/ccdc.csd.cc21f16r
_audit_creation_date 2018-10-10
_audit_creation_method
;
Olex2 1.2
(compiled 2018.05.29 svn.r3508 for OlexSys, GUI svn.r5506)
;
_audit_update_record
;
2019-01-08 deposited with the CCDC.    2019-03-07 downloaded from the CCDC.
;
_cell_angle_alpha 90
_cell_angle_beta 90
_cell_angle_gamma 90
_cell_formula_units_Z 4
_cell_length_a 8.5013(8)
_cell_length_b 12.0985(12)
_cell_length_c 15.0956(17)
_cell_measurement_reflns_used 6816
_cell_measurement_temperature 296(2)
_cell_measurement_theta_max 25.05
_cell_measurement_theta_min 2.70
_cell_volume 1552.6(3)
_computing_cell_refinement 'SAINT v8.34A (Bruker, 2013)'
_computing_data_collection 'Bruker APEX-II'
_computing_data_reduction 'SAINT v8.34A (Bruker, 2013)'
_computing_molecular_graphics 'Olex2 (Dolomanov et al., 2009)'
_computing_publication_material 'Olex2 (Dolomanov et al., 2009)'
_computing_structure_refinement 'ShelXL (Sheldrick, 2015)'
_computing_structure_solution 'XT (Sheldrick, 2015)'
_diffrn_ambient_temperature 296.15
_diffrn_measured_fraction_theta_full 0.999
_diffrn_measured_fraction_theta_max 0.998
_diffrn_measurement_device_type 'Bruker APEX-II CCD'
_diffrn_measurement_method '\f and \w scans'
_diffrn_radiation_type MoK\a
_diffrn_radiation_wavelength 0.71073
_diffrn_reflns_av_R_equivalents 0.0340
_diffrn_reflns_av_unetI/netI 0.0236
_diffrn_reflns_Laue_measured_fraction_full 0.999
_diffrn_reflns_Laue_measured_fraction_max 0.998
_diffrn_reflns_limit_h_max 10
_diffrn_reflns_limit_h_min -10
_diffrn_reflns_limit_k_max 14
_diffrn_reflns_limit_k_min -14
_diffrn_reflns_limit_l_max 18
_diffrn_reflns_limit_l_min -16
_diffrn_reflns_number 12105
_diffrn_reflns_point_group_measured_fraction_full 0.999
_diffrn_reflns_point_group_measured_fraction_max 0.998
_diffrn_reflns_theta_full 25.114
_diffrn_reflns_theta_max 25.114
_diffrn_reflns_theta_min 2.157
_diffrn_standards_number 0
_exptl_absorpt_coefficient_mu 0.332
_exptl_absorpt_correction_T_max 0.7452
_exptl_absorpt_correction_T_min 0.6820
_exptl_absorpt_correction_type multi-scan
_exptl_absorpt_process_details 'SADABS-2014/4 (Bruker,2014/4)'
_exptl_crystal_colour colorless
_exptl_crystal_density_diffrn 1.213
_exptl_crystal_description block
_exptl_crystal_F_000 608
_exptl_crystal_size_max 0.25
_exptl_crystal_size_mid 0.22
_exptl_crystal_size_min 0.22
_refine_diff_density_max 0.201
_refine_diff_density_min -0.310
_refine_diff_density_rms 0.062
_refine_ls_abs_structure_details
;
 Flack x determined using 1071 quotients [(I+)-(I-)]/[(I+)+(I-)]
 (Parsons, Flack and Wagner, Acta Cryst. B69 (2013) 249-259).
;
_refine_ls_abs_structure_Flack 0.04(3)
_refine_ls_extinction_method none
_refine_ls_goodness_of_fit_ref 1.074
_refine_ls_hydrogen_treatment constr
_refine_ls_matrix_type full
_refine_ls_number_parameters 202
_refine_ls_number_reflns 2765
_refine_ls_number_restraints 61
_refine_ls_restrained_S_all 1.067
_refine_ls_R_factor_all 0.0362
_refine_ls_R_factor_gt 0.0341
_refine_ls_shift/su_max 0.000
_refine_ls_shift/su_mean 0.000
_refine_ls_structure_factor_coef Fsqd
_refine_ls_weighting_details 'w=1/[\s^2^(Fo^2^)+(0.0652P)^2^+0.0844P] where P=(Fo^2^+2Fc^2^)/3'
_refine_ls_weighting_scheme calc
_refine_ls_wR_factor_gt 0.0918
_refine_ls_wR_factor_ref 0.0944
_reflns_Friedel_coverage 0.724
_reflns_Friedel_fraction_full 0.998
_reflns_Friedel_fraction_max 0.998
_reflns_number_gt 2626
_reflns_number_total 2765
_reflns_threshold_expression 'I > 2\s(I)'
_cod_data_source_file c9cc00863b2.cif
_cod_data_source_block sm_ird0257_0m
_cod_database_code 7123100
_shelx_shelxl_version_number 2018/1
_shelx_space_group_comment
;
The symmetry employed for this shelxl refinement is uniquely defined
by the following loop, which should always be used as a source of
symmetry information in preference to the above space-group names.
They are only intended as comments.
;
_olex2_refinement_description
;
1. Fixed Uiso
 At 1.2 times of:
  All C(H) groups, All C(H,H) groups
 At 1.5 times of:
  All C(H,H,H) groups
2. Restrained distances
 S2A-C12 \\sim S2B-C12
 with sigma of 0.02
 S2A-C14A \\sim S2B-C14B
 with sigma of 0.02
 C11A-C12 \\sim C11B-C12
 with sigma of 0.02
 C11A-C13A \\sim C11B-C13B
 with sigma of 0.02
 C13A-C14A \\sim C13B-C14B
 with sigma of 0.02
 S2A-C13A \\sim S2B-C13B
 with sigma of 0.04
 C11A-C14A \\sim C11B-C14B
 with sigma of 0.04
 C12-C13A \\sim C12-C13B
 with sigma of 0.04
 C12-C14A \\sim C12-C14B
 with sigma of 0.04
3. Rigid body (RIGU) restrains
 S2A, S2B, C11A, C11B, C12, C13A, C13B, C14A, C14B
 with sigma for 1-2 distances of 0.02 and sigma for 1-3 distances of 0.02
4. Others
 Fixed Sof: S2A(0.58654) S2B(0.41346) C11A(0.58654) H11A(0.58654)
 C13A(0.58654) H13A(0.58654) C14A(0.58654) H14A(0.58654) C11B(0.41346)
 H11B(0.41346) C13B(0.41346) H13B(0.41346) C14B(0.41346) H14B(0.41346)
5.a Ternary CH refined with riding coordinates:
 C1(H1)
5.b Secondary CH2 refined with riding coordinates:
 C4(H4A,H4B), C5(H5A,H5B), C8(H8A,H8B), C10(H10A,H10B)
5.c Aromatic/amide H refined with riding coordinates:
 C11A(H11A), C13A(H13A), C14A(H14A), C11B(H11B), C13B(H13B), C14B(H14B)
5.d Idealised Me refined as rotating group:
 C6(H6A,H6B,H6C), C7(H7A,H7B,H7C), C9(H9A,H9B,H9C)
;
_olex2_submission_special_instructions 'No special instructions were received'

loop_
_space_group_symop_operation_xyz
'x, y, z'
'-x+1/2, -y, z+1/2'
'-x, y+1/2, -z+1/2'
'x+1/2, -y+1/2, -z'

loop_
_atom_site_label
_atom_site_type_symbol
_atom_site_fract_x
_atom_site_fract_y
_atom_site_fract_z
_atom_site_U_iso_or_equiv
_atom_site_adp_type
_atom_site_occupancy
_atom_site_site_symmetry_order
_atom_site_calc_flag
_atom_site_refinement_flags_posn
_atom_site_refinement_flags_adp
_atom_site_refinement_flags_occupancy
_atom_site_disorder_assembly
_atom_site_disorder_group
S1 S 0.52658(8) 0.61449(5) 0.54320(4) 0.0488(2) Uani 1 1 d . . . . .
S2A S 0.7531(6) 0.3152(5) 0.6616(3) 0.0759(15) Uani 0.5865 1 d D U P A 1
S2B S 0.5675(12) 0.2000(7) 0.5665(6) 0.074(2) Uani 0.4135 1 d D U P A 2
O1 O 0.3902(2) 0.58857(16) 0.48563(13) 0.0603(5) Uani 1 1 d . . . . .
N1 N 0.5437(3) 0.51742(16) 0.62245(13) 0.0487(5) Uani 1 1 d . . . . .
C1 C 0.4736(3) 0.40440(18) 0.60841(15) 0.0463(5) Uani 1 1 d . . . . .
H1 H 0.409163 0.402142 0.554623 0.056 Uiso 1 1 calc R . . . .
C2 C 0.7020(3) 0.5897(2) 0.47482(18) 0.0550(6) Uani 1 1 d . . . . .
C3 C 0.3701(3) 0.4222(2) 0.69255(18) 0.0547(7) Uani 1 1 d . . . . .
C4 C 0.3730(4) 0.3406(3) 0.7699(2) 0.0730(9) Uani 1 1 d . . . . .
H4A H 0.447021 0.280337 0.762171 0.088 Uiso 1 1 calc R . . . .
H4B H 0.386415 0.375435 0.827305 0.088 Uiso 1 1 calc R . . . .
C5 C 0.4373(4) 0.5391(3) 0.6999(2) 0.0696(8) Uani 1 1 d . . . . .
H5A H 0.360247 0.596693 0.688953 0.084 Uiso 1 1 calc R . . . .
H5B H 0.493197 0.552577 0.754838 0.084 Uiso 1 1 calc R . . . .
C6 C 0.6981(4) 0.6872(3) 0.4105(2) 0.0738(9) Uani 1 1 d . . . . .
H6A H 0.600468 0.686794 0.378604 0.111 Uiso 1 1 calc GR . . . .
H6B H 0.783991 0.681127 0.369544 0.111 Uiso 1 1 calc GR . . . .
H6C H 0.707424 0.755064 0.443124 0.111 Uiso 1 1 calc GR . . . .
C7 C 0.6881(4) 0.4809(3) 0.4261(2) 0.0753(9) Uani 1 1 d . . . . .
H7A H 0.698008 0.421048 0.467400 0.113 Uiso 1 1 calc GR . . . .
H7B H 0.770010 0.475812 0.382464 0.113 Uiso 1 1 calc GR . . . .
H7C H 0.587517 0.476933 0.397351 0.113 Uiso 1 1 calc GR . . . .
C8 C 0.1921(4) 0.4011(4) 0.6851(3) 0.0864(12) Uani 1 1 d . . . . .
H8A H 0.127742 0.461920 0.706038 0.104 Uiso 1 1 calc R . . . .
H8B H 0.158616 0.376608 0.626930 0.104 Uiso 1 1 calc R . . . .
C9 C 0.8459(4) 0.5971(3) 0.5339(3) 0.0796(9) Uani 1 1 d . . . . .
H9A H 0.841519 0.664027 0.567965 0.119 Uiso 1 1 calc GR . . . .
H9B H 0.939105 0.597200 0.497994 0.119 Uiso 1 1 calc GR . . . .
H9C H 0.848240 0.534703 0.573209 0.119 Uiso 1 1 calc GR . . . .
C10 C 0.2104(7) 0.3106(6) 0.7501(4) 0.150(3) Uani 1 1 d . . . . .
H10A H 0.140960 0.317746 0.800736 0.181 Uiso 1 1 calc R . . . .
H10B H 0.200458 0.237750 0.723827 0.181 Uiso 1 1 calc R . . . .
C11A C 0.557(3) 0.1929(11) 0.5579(14) 0.048(3) Uani 0.5865 1 d D U P A 1
H11A H 0.473555 0.172590 0.521650 0.058 Uiso 0.5865 1 calc R . P A 1
C12 C 0.5913(3) 0.3129(2) 0.60943(16) 0.0513(6) Uani 1 1 d D U . . .
C13A C 0.6923(16) 0.1297(12) 0.5848(12) 0.071(4) Uani 0.5865 1 d D U P A 1
H13A H 0.705122 0.056026 0.568759 0.086 Uiso 0.5865 1 calc R . P A 1
C14A C 0.7972(14) 0.1826(9) 0.6338(9) 0.061(4) Uani 0.5865 1 d D U P A 1
H14A H 0.890160 0.149004 0.651979 0.074 Uiso 0.5865 1 calc R . P A 1
C11B C 0.763(2) 0.331(2) 0.6648(15) 0.045(4) Uani 0.4135 1 d D U P A 2
H11B H 0.803361 0.391457 0.694599 0.054 Uiso 0.4135 1 calc R . P A 2
C13B C 0.827(3) 0.2178(12) 0.6505(17) 0.052(3) Uani 0.4135 1 d D U P A 2
H13B H 0.923847 0.196657 0.673771 0.062 Uiso 0.4135 1 calc R . P A 2
C14B C 0.7390(18) 0.1476(14) 0.6022(13) 0.052(4) Uani 0.4135 1 d D U P A 2
H14B H 0.770735 0.075728 0.589598 0.062 Uiso 0.4135 1 calc R . P A 2

loop_
_atom_site_aniso_label
_atom_site_aniso_U_11
_atom_site_aniso_U_22
_atom_site_aniso_U_33
_atom_site_aniso_U_23
_atom_site_aniso_U_13
_atom_site_aniso_U_12
S1 0.0519(3) 0.0398(3) 0.0548(3) -0.0013(3) 0.0063(3) -0.0003(3)
S2A 0.065(2) 0.091(3) 0.0719(19) 0.0068(15) 0.0075(15) 0.0166(16)
S2B 0.087(3) 0.071(4) 0.064(3) 0.000(3) 0.010(2) 0.000(3)
O1 0.0533(11) 0.0585(12) 0.0691(12) 0.0094(9) -0.0037(9) -0.0006(8)
N1 0.0564(11) 0.0448(11) 0.0448(10) -0.0034(9) 0.0046(9) -0.0007(10)
C1 0.0498(13) 0.0441(12) 0.0449(11) 0.0028(10) -0.0011(10) 0.0001(11)
C2 0.0491(14) 0.0578(16) 0.0580(15) -0.0008(12) 0.0089(11) -0.0075(11)
C3 0.0487(14) 0.0575(15) 0.0579(15) 0.0104(13) 0.0087(12) 0.0076(12)
C4 0.080(2) 0.080(2) 0.0588(15) 0.0164(15) 0.0202(15) 0.0151(18)
C5 0.096(2) 0.0590(16) 0.0544(14) -0.0061(13) 0.0243(16) -0.0017(17)
C6 0.0747(19) 0.077(2) 0.0699(19) 0.0134(17) 0.0113(16) -0.0155(17)
C7 0.078(2) 0.0713(19) 0.077(2) -0.0181(16) 0.0285(16) -0.0059(17)
C8 0.0462(16) 0.123(3) 0.090(2) -0.005(2) 0.0077(15) 0.0068(19)
C9 0.0518(16) 0.100(3) 0.087(2) 0.007(2) -0.0018(15) -0.0108(16)
C10 0.092(3) 0.195(6) 0.165(5) 0.073(5) 0.018(3) -0.053(4)
C11A 0.086(8) 0.015(3) 0.043(5) -0.014(3) 0.009(4) -0.007(4)
C12 0.0598(15) 0.0483(14) 0.0459(12) 0.0022(12) 0.0093(11) 0.0039(12)
C13A 0.100(10) 0.038(5) 0.077(7) -0.002(5) 0.042(7) -0.009(6)
C14A 0.055(10) 0.038(9) 0.091(13) 0.010(8) 0.021(7) 0.005(7)
C11B 0.030(6) 0.051(6) 0.054(7) 0.004(5) -0.019(5) 0.024(5)
C13B 0.047(6) 0.038(9) 0.071(6) 0.001(7) 0.001(4) -0.005(7)
C14B 0.056(10) 0.024(8) 0.075(12) -0.015(6) 0.024(7) -0.021(6)

loop_
_atom_type_symbol
_atom_type_description
_atom_type_scat_dispersion_real
_atom_type_scat_dispersion_imag
_atom_type_scat_source
C C 0.0033 0.0016 'International Tables Vol C Tables 4.2.6.8 and 6.1.1.4'
H H 0.0000 0.0000 'International Tables Vol C Tables 4.2.6.8 and 6.1.1.4'
N N 0.0061 0.0033 'International Tables Vol C Tables 4.2.6.8 and 6.1.1.4'
O O 0.0106 0.0060 'International Tables Vol C Tables 4.2.6.8 and 6.1.1.4'
S S 0.1246 0.1234 'International Tables Vol C Tables 4.2.6.8 and 6.1.1.4'

loop_
_geom_angle_atom_site_label_1
_geom_angle_atom_site_label_2
_geom_angle_atom_site_label_3
_geom_angle
O1 S1 N1 109.67(11)
O1 S1 C2 105.70(12)
N1 S1 C2 102.43(12)
C12 S2A C14A 93.0(6)
C12 S2B C14B 95.0(7)
C1 N1 S1 119.96(16)
C5 N1 S1 112.30(18)
C5 N1 C1 91.7(2)
N1 C1 C3 89.04(18)
C12 C1 N1 114.0(2)
C12 C1 C3 118.17(19)
C6 C2 S1 102.3(2)
C7 C2 S1 110.62(19)
C7 C2 C6 111.2(3)
C7 C2 C9 113.6(3)
C9 C2 S1 108.3(2)
C9 C2 C6 110.2(3)
C4 C3 C1 121.6(2)
C4 C3 C8 88.0(3)
C5 C3 C1 88.6(2)
C5 C3 C4 122.4(3)
C5 C3 C8 121.7(3)
C8 C3 C1 118.2(3)
C10 C4 C3 89.3(3)
N1 C5 C3 90.4(2)
C10 C8 C3 88.3(3)
C4 C10 C8 93.0(3)
C13A C11A C12 101.0(14)
S2A C12 C11A 113.4(8)
S2B C12 C11B 115.9(8)
C1 C12 S2A 125.0(3)
C1 C12 S2B 124.8(4)
C1 C12 C11A 121.5(8)
C1 C12 C11B 119.2(8)
C14A C13A C11A 116.0(15)
C13A C14A S2A 116.5(12)
C13B C11B C12 97.4(16)
C14B C13B C11B 117(2)
C13B C14B S2B 114.7(16)

loop_
_geom_bond_atom_site_label_1
_geom_bond_atom_site_label_2
_geom_bond_distance
S1 O1 1.483(2)
S1 N1 1.683(2)
S1 C2 1.839(3)
S2A C12 1.585(6)
S2A C14A 1.701(11)
S2B C12 1.525(8)
S2B C14B 1.679(16)
N1 C1 1.506(3)
N1 C5 1.501(4)
C1 C3 1.560(3)
C1 C12 1.492(4)
C2 C6 1.528(4)
C2 C7 1.512(4)
C2 C9 1.517(4)
C3 C4 1.530(4)
C3 C5 1.530(4)
C3 C8 1.538(4)
C4 C10 1.460(7)
C8 C10 1.478(7)
C11A C12 1.672(15)
C11A C13A 1.44(2)
C12 C11B 1.692(18)
C13A C14A 1.324(11)
C11B C13B 1.49(2)
C13B C14B 1.346(13)
